data_7126360
loop_
_publ_author_name
'Pookkandam Parambil, Shandev'
'de Jong, Flip'
'Veys, Koen'
'Huang, Jianjun'
'Veettil, Santhini Pulikkal'
'Verhaeghe, Davy'
'Van Meervelt, Luc'
'Escudero, Daniel'
'Van der Auweraer, Mark'
'Dehaen, Wim'

_publ_section_title
;
 BOPAHY: a doubly chelated highly fluorescent pyrrole-acyl hydrazone
 -BF<sub>2</sub> chromophore.
;
_journal_issue 43
_journal_name_full 'Chemical communications (Cambridge, England)'
_journal_page_first 5791
_journal_page_last 5794
_journal_paper_doi 10.1039/d0cc01131b
_journal_volume 56
_journal_year 2020
_chemical_formula_moiety 'C12 H11 B2 F4 N3 O2'
_chemical_formula_sum 'C12 H11 B2 F4 N3 O2'
_chemical_formula_weight 326.86
_space_group_crystal_system orthorhombic
_space_group_IT_number 33
_space_group_name_Hall 'P 2c -2n'
_space_group_name_H-M_alt 'P n a 21'
_atom_sites_solution_hydrogens geom
_audit_creation_date 2019-12-18
_audit_creation_method
;
Olex2 1.2
(compiled 2018.05.29 svn.r3510 for OlexSys, GUI svn.r5506)
;
_audit_update_record
;
2020-02-07 deposited with the CCDC.	2020-04-13 downloaded from the CCDC.
;
_cell_angle_alpha 90
_cell_angle_beta 90
_cell_angle_gamma 90
_cell_formula_units_Z 4
_cell_length_a 23.9330(10)
_cell_length_b 12.5943(6)
_cell_length_c 4.7440(2)
_cell_measurement_reflns_used 3334
_cell_measurement_temperature 293(2)
_cell_measurement_theta_max 25.0740
_cell_measurement_theta_min 3.0200
_cell_volume 1429.93(11)
_computing_cell_refinement 'CrysAlisPro 1.171.40.25a (Rigaku OD, 2018)'
_computing_data_collection 'CrysAlisPro 1.171.40.25a (Rigaku OD, 2018)'
_computing_data_reduction 'CrysAlisPro 1.171.40.25a (Rigaku OD, 2018)'
_computing_molecular_graphics 'Olex2 (Dolomanov et al., 2009)'
_computing_publication_material 'Olex2 (Dolomanov et al., 2009)'
_computing_structure_refinement 'ShelXL (Sheldrick, 2015)'
_computing_structure_solution 'SHELXT 2014/5 (Sheldrick, 2014)'
_diffrn_ambient_temperature 293(2)
_diffrn_detector 'CCD plate'
_diffrn_detector_area_resol_mean 15.9631
_diffrn_detector_type Eos
_diffrn_measured_fraction_theta_full 0.996
_diffrn_measured_fraction_theta_max 0.996
_diffrn_measurement_details
;
List of Runs (angles in degrees, time in seconds):

  # Type    Start    End  Width  t~exp~   \w     \q     \k     \f   Frames
#--------------------------------------------------------------------------
  1  \w    -25.00  92.00   1.00   60.00    --   18.87  19.00   0.00  117
  2  \w    -50.00  40.00   1.00   60.00    --   18.87 -57.00-180.00   90
  3  \w    -87.00 -46.00   1.00   60.00    --  -17.07 -77.00 150.00   41
  4  \w     34.00  95.00   1.00   60.00    --   18.87-178.00  60.00   61
;
_diffrn_measurement_device 'four-circle diffractometer'
_diffrn_measurement_device_type 'SuperNova, Single source at offset/far, Eos'
_diffrn_measurement_method '\w scans'
_diffrn_orient_matrix_type 'CrysAlisPro convention (1999,Acta A55,543-557)'
_diffrn_orient_matrix_UB_11 0.0276651000
_diffrn_orient_matrix_UB_12 0.0153259000
_diffrn_orient_matrix_UB_13 -0.0348029000
_diffrn_orient_matrix_UB_21 -0.0091392000
_diffrn_orient_matrix_UB_22 0.0530319000
_diffrn_orient_matrix_UB_23 -0.0202842000
_diffrn_orient_matrix_UB_31 0.0054126000
_diffrn_orient_matrix_UB_32 0.0111969000
_diffrn_orient_matrix_UB_33 0.1439826000
_diffrn_radiation_monochromator mirror
_diffrn_radiation_probe x-ray
_diffrn_radiation_type MoK\a
_diffrn_radiation_wavelength 0.71073
_diffrn_reflns_av_R_equivalents 0.0247
_diffrn_reflns_av_unetI/netI 0.0316
_diffrn_reflns_Laue_measured_fraction_full 0.996
_diffrn_reflns_Laue_measured_fraction_max 0.996
_diffrn_reflns_limit_h_max 29
_diffrn_reflns_limit_h_min -29
_diffrn_reflns_limit_k_max 15
_diffrn_reflns_limit_k_min -14
_diffrn_reflns_limit_l_max 5
_diffrn_reflns_limit_l_min -5
_diffrn_reflns_number 8443
_diffrn_reflns_point_group_measured_fraction_full 0.972
_diffrn_reflns_point_group_measured_fraction_max 0.967
_diffrn_reflns_theta_full 25.242
_diffrn_reflns_theta_max 26.370
_diffrn_reflns_theta_min 3.023
_diffrn_source 'micro-focus sealed X-ray tube'
_diffrn_source_type 'SuperNova (Mo) X-ray Source'
_exptl_absorpt_coefficient_mu 0.136
_exptl_absorpt_correction_T_max 1.00000
_exptl_absorpt_correction_T_min 0.46642
_exptl_absorpt_correction_type multi-scan
_exptl_absorpt_process_details
;
CrysAlisPro 1.171.40.25a (Rigaku Oxford Diffraction, 2018)
Empirical absorption correction using spherical harmonics,
 implemented in SCALE3 ABSPACK scaling algorithm.
;
_exptl_crystal_colour yellow
_exptl_crystal_colour_primary yellow
_exptl_crystal_density_diffrn 1.518
_exptl_crystal_description needle
_exptl_crystal_F_000 664
_exptl_crystal_size_max 0.5
_exptl_crystal_size_mid 0.15
_exptl_crystal_size_min 0.15
_refine_diff_density_max 0.131
_refine_diff_density_min -0.151
_refine_diff_density_rms 0.033
_refine_ls_abs_structure_details
;
 Flack x determined using 754 quotients [(I+)-(I-)]/[(I+)+(I-)]
 (Parsons, Flack and Wagner, Acta Cryst. B69 (2013) 249-259).
;
_refine_ls_abs_structure_Flack 0.2(4)
_refine_ls_extinction_method none
_refine_ls_goodness_of_fit_ref 1.063
_refine_ls_hydrogen_treatment constr
_refine_ls_matrix_type full
_refine_ls_number_parameters 210
_refine_ls_number_reflns 2817
_refine_ls_number_restraints 1
_refine_ls_restrained_S_all 1.062
_refine_ls_R_factor_all 0.0549
_refine_ls_R_factor_gt 0.0400
_refine_ls_shift/su_max 0.000
_refine_ls_shift/su_mean 0.000
_refine_ls_structure_factor_coef Fsqd
_refine_ls_weighting_details 'w=1/[\s^2^(Fo^2^)+(0.0429P)^2^+0.2150P] where P=(Fo^2^+2Fc^2^)/3'
_refine_ls_weighting_scheme calc
_refine_ls_wR_factor_gt 0.0900
_refine_ls_wR_factor_ref 0.0990
_reflns_Friedel_coverage 0.724
_reflns_Friedel_fraction_full 0.941
_reflns_Friedel_fraction_max 0.929
_reflns_number_gt 2241
_reflns_number_total 2817
_reflns_threshold_expression 'I > 2\s(I)'
_cod_data_source_file d0cc01131b2.cif
_cod_data_source_block wdh1098
_cod_depositor_comments 'Adding full bibliography for 7126359--7126362.cif.'
_cod_database_code 7126360
_shelx_shelxl_version_number 2016/4
_chemical_oxdiff_formula 'C12 H11 B2 F4 N3 O2'
_chemical_oxdiff_usercomment JK021
_shelx_space_group_comment
;
The symmetry employed for this shelxl refinement is uniquely defined
by the following loop, which should always be used as a source of
symmetry information in preference to the above space-group names.
They are only intended as comments.
;
_shelx_estimated_absorpt_t_max 0.980
_shelx_estimated_absorpt_t_min 0.935
_diffrn_oxdiff_ac4_digest_frames
;
0141da7c765bba9ad1a2920f72bfe22929000276d90
;
_reflns_odcompleteness_completeness 99.72
_reflns_odcompleteness_iscentric 1
_reflns_odcompleteness_theta 26.32
_olex2_refinement_description
;
1. Fixed Uiso
 At 1.2 times of:
  All C(H) groups
 At 1.5 times of:
  All C(H,H,H) groups
2.a Aromatic/amide H refined with riding coordinates:
 C7(H7), C10(H10), C17(H17), C18(H18), C19(H19)
2.b Idealised Me refined as rotating group:
 C22(H22A,H22B,H22C), C23(H23A,H23B,H23C)
;
_olex2_submission_special_instructions 'No special instructions were received'
_oxdiff_exptl_absorpt_empirical_details
;
Empirical correction (ABSPACK) includes:
- Absorption correction using spherical harmonics
- Frame scaling
;
_oxdiff_exptl_absorpt_empirical_full_max 1.714
_oxdiff_exptl_absorpt_empirical_full_min 0.423

loop_
_space_group_symop_operation_xyz
'x, y, z'
'-x, -y, z+1/2'
'x+1/2, -y+1/2, z'
'-x+1/2, y+1/2, z+1/2'

loop_
_atom_site_label
_atom_site_type_symbol
_atom_site_fract_x
_atom_site_fract_y
_atom_site_fract_z
_atom_site_U_iso_or_equiv
_atom_site_adp_type
_atom_site_occupancy
_atom_site_site_symmetry_order
_atom_site_calc_flag
_atom_site_refinement_flags_posn
_atom_site_refinement_flags_adp
_atom_site_refinement_flags_occupancy
_atom_site_disorder_assembly
_atom_site_disorder_group
B1 B 0.66070(14) 0.3407(3) 0.7141(9) 0.0415(9) Uani 1 1 d . . . . .
N2 N 0.60227(10) 0.31497(19) 0.5608(6) 0.0384(6) Uani 1 1 d . . . . .
C3 C 0.57334(13) 0.2265(3) 0.5553(8) 0.0444(8) Uani 1 1 d . . . . .
N12 N 0.67126(10) 0.4586(2) 0.6659(7) 0.0469(7) Uani 1 1 d . . . . .
O4 O 0.52698(9) 0.22883(18) 0.4094(6) 0.0548(7) Uani 1 1 d . . . . .
B5 B 0.51754(15) 0.3368(3) 0.2895(9) 0.0438(9) Uani 1 1 d . . . . .
N6 N 0.57175(9) 0.3900(2) 0.4050(6) 0.0399(6) Uani 1 1 d . . . . .
C7 C 0.58988(12) 0.4874(2) 0.3787(8) 0.0440(8) Uani 1 1 d . . . . .
H7 H 0.568696 0.534457 0.272059 0.053 Uiso 1 1 calc R . . . .
C8 C 0.63848(13) 0.5245(3) 0.4992(8) 0.0469(8) Uani 1 1 d . . . . .
C9 C 0.66181(15) 0.6273(3) 0.4980(10) 0.0590(10) Uani 1 1 d . . . . .
C10 C 0.70861(16) 0.6216(3) 0.6684(11) 0.0697(12) Uani 1 1 d . . . . .
H10 H 0.732883 0.677338 0.707687 0.084 Uiso 1 1 calc R . . . .
C11 C 0.71330(14) 0.5185(3) 0.7711(9) 0.0595(10) Uani 1 1 d . . . . .
F13 F 0.65505(8) 0.31753(17) 0.9940(4) 0.0604(6) Uani 1 1 d . . . . .
F14 F 0.70124(7) 0.27804(15) 0.5944(5) 0.0570(6) Uani 1 1 d . . . . .
C15 C 0.58805(14) 0.1289(3) 0.6953(9) 0.0557(10) Uani 1 1 d . . . . .
O16 O 0.54991(13) 0.0502(2) 0.6549(10) 0.0963(13) Uani 1 1 d . . . . .
C17 C 0.5699(2) -0.0342(4) 0.8074(18) 0.111(2) Uani 1 1 d . . . . .
H17 H 0.551836 -0.099358 0.821762 0.133 Uiso 1 1 calc R . . . .
C18 C 0.6166(2) -0.0121(4) 0.9282(15) 0.1000(19) Uani 1 1 d . . . . .
H18 H 0.637917 -0.057413 1.039718 0.120 Uiso 1 1 calc R . . . .
C19 C 0.62935(16) 0.0947(3) 0.8580(11) 0.0720(13) Uani 1 1 d . . . . .
H19 H 0.660531 0.133175 0.914994 0.086 Uiso 1 1 calc R . . . .
F20 F 0.47026(7) 0.38163(16) 0.3953(5) 0.0579(6) Uani 1 1 d . . . . .
F21 F 0.51588(8) 0.33467(19) 0.0029(5) 0.0642(6) Uani 1 1 d . . . . .
C22 C 0.6387(2) 0.7214(3) 0.3456(14) 0.0895(17) Uani 1 1 d . . . . .
H22A H 0.657626 0.729406 0.168347 0.134 Uiso 1 1 calc GR . . . .
H22B H 0.644212 0.784010 0.457496 0.134 Uiso 1 1 calc GR . . . .
H22C H 0.599513 0.711129 0.312888 0.134 Uiso 1 1 calc GR . . . .
C23 C 0.75625(16) 0.4737(4) 0.9675(12) 0.0868(16) Uani 1 1 d . . . . .
H23A H 0.741275 0.471097 1.155115 0.130 Uiso 1 1 calc GR . . . .
H23B H 0.788902 0.517953 0.965392 0.130 Uiso 1 1 calc GR . . . .
H23C H 0.766089 0.403301 0.907860 0.130 Uiso 1 1 calc GR . . . .

loop_
_atom_site_aniso_label
_atom_site_aniso_U_11
_atom_site_aniso_U_22
_atom_site_aniso_U_33
_atom_site_aniso_U_23
_atom_site_aniso_U_13
_atom_site_aniso_U_12
B1 0.0340(16) 0.052(2) 0.038(3) 0.0010(19) 0.0005(15) 0.0076(15)
N2 0.0344(12) 0.0413(14) 0.0393(17) 0.0034(13) 0.0027(11) 0.0050(11)
C3 0.0401(15) 0.0482(19) 0.045(2) -0.0028(17) 0.0059(15) 0.0052(14)
N12 0.0360(12) 0.0541(17) 0.0506(19) -0.0021(15) -0.0010(13) 0.0006(11)
O4 0.0469(11) 0.0489(13) 0.0686(18) -0.0057(14) -0.0062(13) -0.0028(10)
B5 0.0391(18) 0.054(2) 0.038(3) -0.0083(18) -0.0011(15) 0.0074(16)
N6 0.0370(12) 0.0457(15) 0.0372(16) 0.0031(13) -0.0004(13) 0.0060(11)
C7 0.0457(16) 0.0448(18) 0.041(2) 0.0024(18) -0.0016(16) 0.0087(14)
C8 0.0422(15) 0.0467(18) 0.052(2) -0.0003(18) 0.0016(16) 0.0046(14)
C9 0.0537(19) 0.048(2) 0.076(3) -0.003(2) 0.004(2) -0.0030(16)
C10 0.057(2) 0.061(3) 0.091(4) -0.015(2) -0.001(2) -0.0097(17)
C11 0.0416(17) 0.072(3) 0.065(3) -0.016(2) -0.0018(17) -0.0025(17)
F13 0.0608(12) 0.0795(14) 0.0410(13) 0.0083(11) -0.0031(10) 0.0063(11)
F14 0.0405(9) 0.0637(12) 0.0666(15) -0.0018(11) 0.0039(10) 0.0174(8)
C15 0.0488(18) 0.046(2) 0.073(3) 0.0088(19) 0.013(2) 0.0008(15)
O16 0.0745(17) 0.0567(18) 0.158(4) 0.017(2) -0.006(2) -0.0112(14)
C17 0.094(4) 0.057(3) 0.183(8) 0.041(4) 0.029(4) -0.002(3)
C18 0.093(3) 0.073(3) 0.134(5) 0.048(3) 0.020(4) 0.018(3)
C19 0.061(2) 0.058(2) 0.097(4) 0.023(3) 0.000(3) 0.0044(18)
F20 0.0387(9) 0.0767(13) 0.0582(14) -0.0122(12) -0.0002(10) 0.0121(9)
F21 0.0556(11) 0.0963(16) 0.0406(13) -0.0129(12) -0.0056(10) 0.0056(11)
C22 0.095(3) 0.046(2) 0.128(5) 0.010(3) 0.001(4) -0.003(2)
C23 0.049(2) 0.117(4) 0.094(4) -0.015(3) -0.023(2) 0.000(2)

loop_
_atom_type_symbol
_atom_type_description
_atom_type_scat_dispersion_real
_atom_type_scat_dispersion_imag
_atom_type_scat_source
C C 0.0033 0.0016 'International Tables Vol C Tables 4.2.6.8 and 6.1.1.4'
H H 0.0000 0.0000 'International Tables Vol C Tables 4.2.6.8 and 6.1.1.4'
B B 0.0013 0.0007 'International Tables Vol C Tables 4.2.6.8 and 6.1.1.4'
F F 0.0171 0.0103 'International Tables Vol C Tables 4.2.6.8 and 6.1.1.4'
N N 0.0061 0.0033 'International Tables Vol C Tables 4.2.6.8 and 6.1.1.4'
O O 0.0106 0.0060 'International Tables Vol C Tables 4.2.6.8 and 6.1.1.4'

loop_
_geom_angle_atom_site_label_1
_geom_angle_atom_site_label_2
_geom_angle_atom_site_label_3
_geom_angle
_geom_angle_site_symmetry_1
_geom_angle_site_symmetry_3
_geom_angle_publ_flag
N12 B1 N2 105.8(2) . . ?
F13 B1 N2 108.1(3) . . ?
F13 B1 N12 111.7(3) . . ?
F13 B1 F14 110.4(3) . . ?
F14 B1 N2 108.2(3) . . ?
F14 B1 N12 112.4(3) . . ?
C3 N2 B1 129.7(3) . . ?
C3 N2 N6 106.7(3) . . ?
N6 N2 B1 123.6(2) . . ?
N2 C3 C15 125.9(3) . . ?
O4 C3 N2 116.0(3) . . ?
O4 C3 C15 118.1(3) . . ?
C8 N12 B1 125.0(3) . . ?
C11 N12 B1 127.7(3) . . ?
C11 N12 C8 107.3(3) . . ?
C3 O4 B5 110.6(3) . . ?
O4 B5 N6 97.6(2) . . ?
F20 B5 O4 111.3(3) . . ?
F20 B5 N6 112.6(3) . . ?
F21 B5 O4 111.6(3) . . ?
F21 B5 N6 112.6(3) . . ?
F21 B5 F20 110.6(3) . . ?
N2 N6 B5 109.2(2) . . ?
C7 N6 N2 120.6(3) . . ?
C7 N6 B5 130.2(3) . . ?
N6 C7 H7 118.0 . . ?
N6 C7 C8 124.0(3) . . ?
C8 C7 H7 118.0 . . ?
N12 C8 C9 109.1(3) . . ?
C7 C8 N12 120.7(3) . . ?
C7 C8 C9 130.1(3) . . ?
C8 C9 C22 125.7(4) . . ?
C10 C9 C8 105.7(3) . . ?
C10 C9 C22 128.6(4) . . ?
C9 C10 H10 125.7 . . ?
C9 C10 C11 108.6(3) . . ?
C11 C10 H10 125.7 . . ?
N12 C11 C10 109.4(3) . . ?
N12 C11 C23 122.0(4) . . ?
C10 C11 C23 128.7(4) . . ?
O16 C15 C3 113.1(3) . . ?
C19 C15 C3 136.7(3) . . ?
C19 C15 O16 110.2(3) . . ?
C15 O16 C17 104.8(4) . . ?
O16 C17 H17 124.1 . . ?
C18 C17 O16 111.7(4) . . ?
C18 C17 H17 124.1 . . ?
C17 C18 H18 126.7 . . ?
C17 C18 C19 106.7(5) . . ?
C19 C18 H18 126.7 . . ?
C15 C19 C18 106.5(4) . . ?
C15 C19 H19 126.7 . . ?
C18 C19 H19 126.7 . . ?
C9 C22 H22A 109.5 . . ?
C9 C22 H22B 109.5 . . ?
C9 C22 H22C 109.5 . . ?
H22A C22 H22B 109.5 . . ?
H22A C22 H22C 109.5 . . ?
H22B C22 H22C 109.5 . . ?
C11 C23 H23A 109.5 . . ?
C11 C23 H23B 109.5 . . ?
C11 C23 H23C 109.5 . . ?
H23A C23 H23B 109.5 . . ?
H23A C23 H23C 109.5 . . ?
H23B C23 H23C 109.5 . . ?

loop_
_geom_bond_atom_site_label_1
_geom_bond_atom_site_label_2
_geom_bond_distance
_geom_bond_site_symmetry_2
_geom_bond_publ_flag
B1 N2 1.609(4) . ?
B1 N12 1.523(5) . ?
B1 F13 1.367(5) . ?
B1 F14 1.373(4) . ?
N2 C3 1.312(4) . ?
N2 N6 1.405(3) . ?
C3 O4 1.308(4) . ?
C3 C15 1.441(5) . ?
N12 C8 1.389(4) . ?
N12 C11 1.353(4) . ?
O4 B5 1.491(5) . ?
B5 N6 1.560(4) . ?
B5 F20 1.361(4) . ?
B5 F21 1.361(5) . ?
N6 C7 1.306(4) . ?
C7 H7 0.9300 . ?
C7 C8 1.378(4) . ?
C8 C9 1.411(5) . ?
C9 C10 1.383(6) . ?
C9 C22 1.494(6) . ?
C10 H10 0.9300 . ?
C10 C11 1.391(6) . ?
C11 C23 1.498(6) . ?
C15 O16 1.361(4) . ?
C15 C19 1.326(5) . ?
O16 C17 1.372(6) . ?
C17 H17 0.9300 . ?
C17 C18 1.287(9) . ?
C18 H18 0.9300 . ?
C18 C19 1.419(6) . ?
C19 H19 0.9300 . ?
C22 H22A 0.9600 . ?
C22 H22B 0.9600 . ?
C22 H22C 0.9600 . ?
C23 H23A 0.9600 . ?
C23 H23B 0.9600 . ?
C23 H23C 0.9600 . ?

loop_
_geom_torsion_atom_site_label_1
_geom_torsion_atom_site_label_2
_geom_torsion_atom_site_label_3
_geom_torsion_atom_site_label_4
_geom_torsion
_geom_torsion_site_symmetry_1
_geom_torsion_site_symmetry_2
_geom_torsion_site_symmetry_3
_geom_torsion_site_symmetry_4
_geom_torsion_publ_flag
B1 N2 C3 O4 -179.4(3) . . . . ?
B1 N2 C3 C15 0.9(6) . . . . ?
B1 N2 N6 B5 -179.8(3) . . . . ?
B1 N2 N6 C7 -0.5(4) . . . . ?
B1 N12 C8 C7 5.1(5) . . . . ?
B1 N12 C8 C9 -178.3(3) . . . . ?
B1 N12 C11 C10 178.1(3) . . . . ?
B1 N12 C11 C23 -2.0(6) . . . . ?
N2 B1 N12 C8 -5.4(4) . . . . ?
N2 B1 N12 C11 175.1(3) . . . . ?
N2 C3 O4 B5 -1.9(4) . . . . ?
N2 C3 C15 O16 179.4(4) . . . . ?
N2 C3 C15 C19 0.1(8) . . . . ?
N2 N6 C7 C8 -0.7(5) . . . . ?
C3 N2 N6 B5 -0.8(3) . . . . ?
C3 N2 N6 C7 178.5(3) . . . . ?
C3 O4 B5 N6 1.2(3) . . . . ?
C3 O4 B5 F20 -116.7(3) . . . . ?
C3 O4 B5 F21 119.1(3) . . . . ?
C3 C15 O16 C17 -178.4(4) . . . . ?
C3 C15 C19 C18 178.8(5) . . . . ?
N12 B1 N2 C3 -175.5(3) . . . . ?
N12 B1 N2 N6 3.2(4) . . . . ?
N12 C8 C9 C10 -0.5(4) . . . . ?
N12 C8 C9 C22 -179.4(4) . . . . ?
O4 C3 C15 O16 -0.3(5) . . . . ?
O4 C3 C15 C19 -179.6(5) . . . . ?
O4 B5 N6 N2 -0.2(3) . . . . ?
O4 B5 N6 C7 -179.4(3) . . . . ?
B5 N6 C7 C8 178.4(3) . . . . ?
N6 N2 C3 O4 1.7(4) . . . . ?
N6 N2 C3 C15 -178.0(3) . . . . ?
N6 C7 C8 N12 -1.4(6) . . . . ?
N6 C7 C8 C9 -177.2(4) . . . . ?
C7 C8 C9 C10 175.6(4) . . . . ?
C7 C8 C9 C22 -3.3(7) . . . . ?
C8 N12 C11 C10 -1.4(4) . . . . ?
C8 N12 C11 C23 178.4(4) . . . . ?
C8 C9 C10 C11 -0.3(5) . . . . ?
C9 C10 C11 N12 1.1(5) . . . . ?
C9 C10 C11 C23 -178.7(4) . . . . ?
C11 N12 C8 C7 -175.4(3) . . . . ?
C11 N12 C8 C9 1.2(4) . . . . ?
F13 B1 N2 C3 -55.7(4) . . . . ?
F13 B1 N2 N6 123.0(3) . . . . ?
F13 B1 N12 C8 -122.8(3) . . . . ?
F13 B1 N12 C11 57.7(4) . . . . ?
F14 B1 N2 C3 63.9(4) . . . . ?
F14 B1 N2 N6 -117.4(3) . . . . ?
F14 B1 N12 C8 112.4(3) . . . . ?
F14 B1 N12 C11 -67.1(5) . . . . ?
C15 C3 O4 B5 177.8(3) . . . . ?
C15 O16 C17 C18 -1.2(8) . . . . ?
O16 C15 C19 C18 -0.5(6) . . . . ?
O16 C17 C18 C19 0.9(8) . . . . ?
C17 C18 C19 C15 -0.2(7) . . . . ?
C19 C15 O16 C17 1.0(6) . . . . ?
F20 B5 N6 N2 116.7(3) . . . . ?
F20 B5 N6 C7 -62.5(5) . . . . ?
F21 B5 N6 N2 -117.4(3) . . . . ?
F21 B5 N6 C7 63.4(5) . . . . ?
C22 C9 C10 C11 178.5(5) . . . . ?
